data_1516518
loop_
_publ_author_name
'Zhang, Zhi-Jing'
'Quan, Xue-Jing'
'Ren, Zhi-Hui'
'Wang, Yao-Yu'
'Guan, Zheng-Hui'

_publ_section_title
;
 A Facile BPO-Mediated ortho-Hydroxylation and Benzoylation of N-Alkyl
 Anilines for Synthesis of 2-Benzamidophenols.
;
_journal_issue 12
_journal_name_full 'Organic letters'
_journal_page_first 3292
_journal_page_last 3295
_journal_paper_doi 10.1021/ol501293c
_journal_volume 16
_journal_year 2014
_chemical_formula_sum 'C14 H13 N O2'
_chemical_formula_weight 227.25
_chemical_name_systematic
; 
 ? 
;
_space_group_IT_number 14
_symmetry_cell_setting monoclinic
_symmetry_space_group_name_Hall '-P 2ybc'
_symmetry_space_group_name_H-M 'P 1 21/c 1'
_atom_sites_solution_hydrogens geom
_atom_sites_solution_primary direct
_atom_sites_solution_secondary difmap
_audit_creation_method SHELXL-97
_cell_angle_alpha 90.00
_cell_angle_beta 106.880(3)
_cell_angle_gamma 90.00
_cell_formula_units_Z 4
_cell_length_a 8.2260(13)
_cell_length_b 11.7110(18)
_cell_length_c 13.239(2)
_cell_measurement_reflns_used 1188
_cell_measurement_temperature 296(2)
_cell_measurement_theta_max 21.43
_cell_measurement_theta_min 2.37
_cell_volume 1220.4(3)
_computing_cell_refinement 'Bruker SAINT'
_computing_data_collection 'Bruker APEX2'
_computing_data_reduction 'Bruker SAINT'
_computing_molecular_graphics 'Bruker SHELXTL'
_computing_publication_material 'Bruker SHELXTL'
_computing_structure_refinement 'SHELXL-97 (Sheldrick, 2008)'
_computing_structure_solution 'SHELXS-97 (Sheldrick, 2008)'
_diffrn_ambient_temperature 296(2)
_diffrn_measured_fraction_theta_full 0.998
_diffrn_measured_fraction_theta_max 0.998
_diffrn_measurement_device_type 'Bruker APEX-II CCD'
_diffrn_measurement_method '\f and \w scans'
_diffrn_radiation_monochromator graphite
_diffrn_radiation_source 'fine-focus sealed tube'
_diffrn_radiation_type MoK\a
_diffrn_radiation_wavelength 0.71073
_diffrn_reflns_av_R_equivalents 0.0288
_diffrn_reflns_av_sigmaI/netI 0.0378
_diffrn_reflns_limit_h_max 9
_diffrn_reflns_limit_h_min -9
_diffrn_reflns_limit_k_max 13
_diffrn_reflns_limit_k_min -7
_diffrn_reflns_limit_l_max 15
_diffrn_reflns_limit_l_min -15
_diffrn_reflns_number 5938
_diffrn_reflns_theta_full 25.10
_diffrn_reflns_theta_max 25.10
_diffrn_reflns_theta_min 2.37
_exptl_absorpt_coefficient_mu 0.083
_exptl_absorpt_correction_T_max 0.9793
_exptl_absorpt_correction_T_min 0.9700
_exptl_absorpt_correction_type none
_exptl_crystal_density_diffrn 1.237
_exptl_crystal_density_method 'not measured'
_exptl_crystal_F_000 480
_exptl_crystal_size_max 0.37
_exptl_crystal_size_mid 0.30
_exptl_crystal_size_min 0.25
_refine_diff_density_max 0.157
_refine_diff_density_min -0.174
_refine_diff_density_rms 0.038
_refine_ls_extinction_method none
_refine_ls_goodness_of_fit_ref 1.029
_refine_ls_hydrogen_treatment mixed
_refine_ls_matrix_type full
_refine_ls_number_parameters 156
_refine_ls_number_reflns 2154
_refine_ls_number_restraints 0
_refine_ls_restrained_S_all 1.029
_refine_ls_R_factor_all 0.0675
_refine_ls_R_factor_gt 0.0473
_refine_ls_shift/su_max 0.000
_refine_ls_shift/su_mean 0.000
_refine_ls_structure_factor_coef Fsqd
_refine_ls_weighting_details 'calc w=1/[\s^2^(Fo^2^)+(0.0646P)^2^+0.1625P] where P=(Fo^2^+2Fc^2^)/3'
_refine_ls_weighting_scheme calc
_refine_ls_wR_factor_gt 0.1185
_refine_ls_wR_factor_ref 0.1348
_reflns_number_gt 1523
_reflns_number_total 2154
_reflns_threshold_expression >2sigma(I)
_cod_data_source_file ol501293c_si_002.cif
_cod_data_source_block xb6748_0m
_cod_depositor_comments
;
The following automatic conversions were performed:

'_symmetry_cell_setting' value 'Monoclinic' changed to 'monoclinic'
according to
/usr/data/users/saulius/crontab/automatic-downloads/rss-feeds/ACS/lib/dictionaries/cif_core.dic
dictionary named 'cif_core.dic' version 2.4.2 from 2011-04-26.

Automatic conversion script
Id: cif_fix_values 2281 2013-09-26 08:29:07Z andrius 

 Adding full bibliography for 1516517--1516518.cif.
;
_cod_original_sg_symbol_H-M P2(1)/c
_cod_database_code 1516518

loop_
_symmetry_equiv_pos_as_xyz
'x, y, z'
'-x, y+1/2, -z+1/2'
'-x, -y, -z'
'x, -y-1/2, z-1/2'

loop_
_atom_site_label
_atom_site_type_symbol
_atom_site_fract_x
_atom_site_fract_y
_atom_site_fract_z
_atom_site_U_iso_or_equiv
_atom_site_adp_type
_atom_site_occupancy
_atom_site_symmetry_multiplicity
_atom_site_calc_flag
_atom_site_refinement_flags
N1 N 1.07500(18) 0.59765(13) 0.22491(11) 0.0476(4) Uani 1 1 d .
O1 O 1.10084(16) 0.65542(12) 0.06835(10) 0.0593(4) Uani 1 1 d .
O2 O 1.0443(2) 0.72746(12) 0.38849(11) 0.0649(4) Uani 1 1 d .
H2 H 1.0421 0.7546 0.4452 0.097 Uiso 1 1 calc R
C1 C 0.7378(3) 0.7259(2) 0.13563(18) 0.0693(7) Uani 1 1 d .
H1 H 0.7955 0.7606 0.1991 0.083 Uiso 1 1 calc R
C2 C 0.5684(4) 0.7450(3) 0.0915(3) 0.1015(11) Uani 1 1 d .
H2A H 0.5113 0.7934 0.1255 0.122 Uiso 1 1 calc R
C3 C 0.4810(4) 0.6949(4) -0.0011(4) 0.1195(14) Uani 1 1 d .
H3 H 0.3653 0.7085 -0.0299 0.143 Uiso 1 1 calc R
C4 C 0.5652(4) 0.6241(3) -0.0514(3) 0.1046(10) Uani 1 1 d .
H4 H 0.5063 0.5892 -0.1145 0.126 Uiso 1 1 calc R
C5 C 0.7361(3) 0.6043(2) -0.00904(19) 0.0715(6) Uani 1 1 d .
H5 H 0.7931 0.5571 -0.0440 0.086 Uiso 1 1 calc R
C6 C 0.8230(2) 0.65450(16) 0.08509(15) 0.0484(5) Uani 1 1 d .
C7 C 1.0092(2) 0.63583(15) 0.12567(14) 0.0447(5) Uani 1 1 d .
C8 C 0.9691(2) 0.56080(16) 0.28801(14) 0.0454(5) Uani 1 1 d .
C9 C 0.8830(3) 0.45842(17) 0.26618(16) 0.0572(5) Uani 1 1 d .
H9 H 0.8955 0.4124 0.2117 0.069 Uiso 1 1 calc R
C10 C 0.7788(3) 0.42461(19) 0.32494(18) 0.0662(6) Uani 1 1 d .
H10 H 0.7208 0.3556 0.3104 0.079 Uiso 1 1 calc R
C11 C 0.7604(3) 0.49293(19) 0.40530(17) 0.0646(6) Uani 1 1 d .
H11 H 0.6881 0.4705 0.4442 0.077 Uiso 1 1 calc R
C12 C 0.8475(3) 0.59371(18) 0.42863(15) 0.0579(5) Uani 1 1 d .
H12 H 0.8348 0.6390 0.4835 0.069 Uiso 1 1 calc R
C13 C 0.9545(2) 0.62839(16) 0.37077(14) 0.0482(5) Uani 1 1 d .
C14 C 1.2589(2) 0.5842(2) 0.26893(17) 0.0676(6) Uani 1 1 d .
H14A H 1.2859 0.5046 0.2808 0.101 Uiso 1 1 calc R
H14B H 1.2967 0.6247 0.3346 0.101 Uiso 1 1 calc R
H14C H 1.3147 0.6143 0.2203 0.101 Uiso 1 1 calc R

loop_
_atom_site_aniso_label
_atom_site_aniso_U_11
_atom_site_aniso_U_22
_atom_site_aniso_U_33
_atom_site_aniso_U_23
_atom_site_aniso_U_13
_atom_site_aniso_U_12
N1 0.0435(9) 0.0592(10) 0.0402(9) 0.0018(7) 0.0122(7) 0.0035(7)
O1 0.0549(8) 0.0764(10) 0.0540(8) 0.0135(7) 0.0274(7) 0.0148(7)
O2 0.0857(10) 0.0644(10) 0.0530(9) -0.0146(7) 0.0337(8) -0.0273(8)
C1 0.0726(15) 0.0789(16) 0.0675(14) 0.0194(12) 0.0377(12) 0.0305(12)
C2 0.0743(19) 0.128(3) 0.121(3) 0.054(2) 0.0567(19) 0.0557(18)
C3 0.0446(16) 0.140(3) 0.166(4) 0.078(3) 0.018(2) 0.0227(18)
C4 0.0596(17) 0.108(2) 0.118(2) 0.0202(19) -0.0174(17) -0.0059(16)
C5 0.0632(14) 0.0705(15) 0.0720(16) -0.0033(12) 0.0057(12) 0.0049(11)
C6 0.0472(11) 0.0517(12) 0.0487(11) 0.0102(9) 0.0176(9) 0.0102(9)
C7 0.0490(11) 0.0446(11) 0.0435(11) -0.0013(8) 0.0181(9) 0.0065(8)
C8 0.0466(10) 0.0517(11) 0.0369(10) 0.0032(8) 0.0103(8) 0.0009(9)
C9 0.0679(13) 0.0500(12) 0.0526(12) -0.0065(9) 0.0159(10) -0.0017(10)
C10 0.0751(15) 0.0528(13) 0.0707(15) -0.0001(11) 0.0214(12) -0.0173(11)
C11 0.0691(14) 0.0703(15) 0.0589(13) 0.0037(11) 0.0258(11) -0.0181(12)
C12 0.0697(13) 0.0631(13) 0.0462(12) -0.0038(9) 0.0253(10) -0.0094(11)
C13 0.0541(11) 0.0504(12) 0.0406(10) -0.0008(8) 0.0143(9) -0.0078(9)
C14 0.0463(12) 0.0952(18) 0.0578(13) 0.0086(12) 0.0096(10) 0.0054(11)

loop_
_atom_type_symbol
_atom_type_description
_atom_type_scat_dispersion_real
_atom_type_scat_dispersion_imag
_atom_type_scat_source
C C 0.0033 0.0016 'International Tables Vol C Tables 4.2.6.8 and 6.1.1.4'
H H 0.0000 0.0000 'International Tables Vol C Tables 4.2.6.8 and 6.1.1.4'
N N 0.0061 0.0033 'International Tables Vol C Tables 4.2.6.8 and 6.1.1.4'
O O 0.0106 0.0060 'International Tables Vol C Tables 4.2.6.8 and 6.1.1.4'

loop_
_geom_angle_atom_site_label_1
_geom_angle_atom_site_label_2
_geom_angle_atom_site_label_3
_geom_angle
C7 N1 C8 121.87(15)
C7 N1 C14 120.12(15)
C8 N1 C14 117.84(15)
C13 O2 H2 109.5
C2 C1 C6 119.4(3)
C2 C1 H1 120.3
C6 C1 H1 120.3
C3 C2 C1 121.4(3)
C3 C2 H2A 119.3
C1 C2 H2A 119.3
C2 C3 C4 119.3(3)
C2 C3 H3 120.3
C4 C3 H3 120.3
C3 C4 C5 120.4(3)
C3 C4 H4 119.8
C5 C4 H4 119.8
C4 C5 C6 119.9(3)
C4 C5 H5 120.0
C6 C5 H5 120.0
C5 C6 C1 119.60(19)
C5 C6 C7 118.36(17)
C1 C6 C7 121.92(19)
O1 C7 N1 121.15(16)
O1 C7 C6 119.95(16)
N1 C7 C6 118.90(15)
C9 C8 C13 120.33(17)
C9 C8 N1 120.01(17)
C13 C8 N1 119.66(17)
C10 C9 C8 119.94(19)
C10 C9 H9 120.0
C8 C9 H9 120.0
C9 C10 C11 119.9(2)
C9 C10 H10 120.1
C11 C10 H10 120.1
C12 C11 C10 120.6(2)
C12 C11 H11 119.7
C10 C11 H11 119.7
C11 C12 C13 120.2(2)
C11 C12 H12 119.9
C13 C12 H12 119.9
O2 C13 C12 123.78(17)
O2 C13 C8 117.18(16)
C12 C13 C8 119.03(18)
N1 C14 H14A 109.5
N1 C14 H14B 109.5
H14A C14 H14B 109.5
N1 C14 H14C 109.5
H14A C14 H14C 109.5
H14B C14 H14C 109.5

loop_
_geom_bond_atom_site_label_1
_geom_bond_atom_site_label_2
_geom_bond_distance
N1 C7 1.344(2)
N1 C8 1.437(2)
N1 C14 1.463(2)
O1 C7 1.237(2)
O2 C13 1.359(2)
O2 H2 0.8200
C1 C2 1.365(4)
C1 C6 1.382(3)
C1 H1 0.9300
C2 C3 1.362(5)
C2 H2A 0.9300
C3 C4 1.371(5)
C3 H3 0.9300
C4 C5 1.374(4)
C4 H4 0.9300
C5 C6 1.375(3)
C5 H5 0.9300
C6 C7 1.484(3)
C8 C9 1.380(3)
C8 C13 1.385(3)
C9 C10 1.372(3)
C9 H9 0.9300
C10 C11 1.374(3)
C10 H10 0.9300
C11 C12 1.369(3)
C11 H11 0.9300
C12 C13 1.385(3)
C12 H12 0.9300
C14 H14A 0.9600
C14 H14B 0.9600
C14 H14C 0.9600

loop_
_geom_torsion_atom_site_label_1
_geom_torsion_atom_site_label_2
_geom_torsion_atom_site_label_3
_geom_torsion_atom_site_label_4
_geom_torsion
C6 C1 C2 C3 0.3(4)
C1 C2 C3 C4 -0.3(5)
C2 C3 C4 C5 -0.3(5)
C3 C4 C5 C6 0.9(4)
C4 C5 C6 C1 -0.9(3)
C4 C5 C6 C7 -177.0(2)
C2 C1 C6 C5 0.3(3)
C2 C1 C6 C7 176.2(2)
C8 N1 C7 O1 -172.00(17)
C14 N1 C7 O1 3.2(3)
C8 N1 C7 C6 8.0(3)
C14 N1 C7 C6 -176.80(18)
C5 C6 C7 O1 52.4(3)
C1 C6 C7 O1 -123.5(2)
C5 C6 C7 N1 -127.6(2)
C1 C6 C7 N1 56.5(3)
C7 N1 C8 C9 72.9(2)
C14 N1 C8 C9 -102.4(2)
C7 N1 C8 C13 -107.3(2)
C14 N1 C8 C13 77.4(2)
C13 C8 C9 C10 1.7(3)
N1 C8 C9 C10 -178.48(17)
C8 C9 C10 C11 0.1(3)
C9 C10 C11 C12 -1.2(3)
C10 C11 C12 C13 0.5(3)
C11 C12 C13 O2 179.5(2)
C11 C12 C13 C8 1.3(3)
C9 C8 C13 O2 179.29(17)
N1 C8 C13 O2 -0.6(3)
C9 C8 C13 C12 -2.3(3)
N1 C8 C13 C12 177.82(17)
